data_4061164
loop_
_publ_author_name
'Mutseneck, Elena V.'
'Loginov, Dmitry A.'
'Perekalin, Dmitry S.'
'Starikova, Zoya A.'
'Golovanov, Denis G.'
'Petrovskii, Pavel V.'
'Zanello, Piero'
'Corsini, Maddalena'
'Laschi, Franco'
'Kudinov, Alexander R.'

_publ_section_title
;
 (Tetramethylcyclobutadiene)cobalt Complexes with Five-Electron
  Carbo- and Heterocyclic Ligands
;
_journal_coden_ASTM ORGND7
_journal_issue 25
_journal_name_full Organometallics
_journal_page_first 5944
_journal_page_last 5957
_journal_paper_doi 10.1021/om0495832
_journal_volume 23
_journal_year 2004
_chemical_formula_sum 'C15 H19 Co O'
_chemical_formula_weight 274.23
_space_group_IT_number 2
_symmetry_cell_setting triclinic
_symmetry_space_group_name_Hall '-P 1'
_symmetry_space_group_name_H-M 'P -1'
_cell_angle_alpha 92.396(9)
_cell_angle_beta 103.839(9)
_cell_angle_gamma 113.186(9)
_cell_formula_units_Z 2
_cell_length_a 7.536(3)
_cell_length_b 8.458(4)
_cell_length_c 11.715(5)
_cell_measurement_temperature 110(2)
_cell_volume 658.6(5)
_diffrn_ambient_temperature 110(2)
_exptl_crystal_density_diffrn 1.383
_cod_depositor_comments
;
The following automatic conversions were performed:
'_symmetry_cell_setting' value 'Triclinic' changed to 'triclinic'
according to '/home/saulius/struct/CIF-dictionaries/cif_core.dic'
dictionary named 'cif_core.dic' version 2.4.1 from 2010-06-29.

Automatic conversion script
Id: cif_fix_enum 1527 2010-12-29 10:47:43Z saulius 
;
_cod_database_code 4061164

loop_
_symmetry_equiv_pos_as_xyz
'x, y, z'
'-x, -y, -z'

loop_
_atom_site_label
_atom_site_type_symbol
_atom_site_fract_x
_atom_site_fract_y
_atom_site_fract_z
_atom_site_U_iso_or_equiv
_atom_site_adp_type
_atom_site_occupancy
_atom_site_symmetry_multiplicity
_atom_site_calc_flag
_atom_site_refinement_flags
_atom_site_disorder_assembly
_atom_site_disorder_group
Co1 Co 0.31992(7) -0.31829(6) 0.28145(5) 0.0161(2) Uani 1 1 d . . .
O1 O -0.0654(5) -0.2569(4) 0.0271(3) 0.0315(8) Uani 1 1 d . . .
C1 C 0.0428(6) -0.3159(5) 0.2186(4) 0.0177(8) Uani 1 1 d . . .
C2 C 0.1052(6) -0.2773(5) 0.3458(4) 0.0189(8) Uani 1 1 d . . .
H2A H 0.1252 -0.1685 0.3943 0.023 Uiso 1 1 calc R . .
C3 C 0.1340(6) -0.4217(5) 0.3904(4) 0.0215(9) Uani 1 1 d . . .
H3A H 0.1796 -0.4316 0.4762 0.026 Uiso 1 1 calc R . .
C4 C 0.0888(6) -0.5485(5) 0.2924(4) 0.0202(8) Uani 1 1 d . . .
H4A H 0.0972 -0.6632 0.2977 0.024 Uiso 1 1 calc R . .
C5 C 0.0341(6) -0.4851(5) 0.1858(4) 0.0191(8) Uani 1 1 d . . .
H5A H -0.0072 -0.5478 0.1030 0.023 Uiso 1 1 calc R . .
C6 C -0.0012(6) -0.2040(6) 0.1339(4) 0.0223(9) Uani 1 1 d . . .
C7 C 0.0324(6) -0.0259(5) 0.1816(4) 0.0235(9) Uani 1 1 d . . .
H7A H -0.0026 0.0337 0.1157 0.035 Uiso 1 1 calc R . .
H7B H 0.1741 0.0395 0.2258 0.035 Uiso 1 1 calc R . .
H7C H -0.0521 -0.0334 0.2349 0.035 Uiso 1 1 calc R . .
C8 C 0.5058(6) -0.2469(5) 0.1809(4) 0.0188(8) Uani 1 1 d . . .
C9 C 0.5694(6) -0.1169(5) 0.2839(4) 0.0183(8) Uani 1 1 d . . .
C10 C 0.6098(6) -0.2358(5) 0.3614(4) 0.0186(8) Uani 1 1 d . . .
C11 C 0.5446(6) -0.3674(5) 0.2580(4) 0.0180(8) Uani 1 1 d . . .
C12 C 0.4500(7) -0.2521(7) 0.0497(4) 0.0296(10) Uani 1 1 d . . .
H12A H 0.5720 -0.2096 0.0228 0.044 Uiso 1 1 calc R . .
H12B H 0.3783 -0.1781 0.0288 0.044 Uiso 1 1 calc R . .
H12C H 0.3631 -0.3721 0.0109 0.044 Uiso 1 1 calc R . .
C13 C 0.6110(7) 0.0707(6) 0.3013(5) 0.0286(10) Uani 1 1 d . . .
H13A H 0.7485 0.1407 0.2984 0.043 Uiso 1 1 calc R . .
H13B H 0.5960 0.1022 0.3788 0.043 Uiso 1 1 calc R . .
H13C H 0.5159 0.0930 0.2381 0.043 Uiso 1 1 calc R . .
C14 C 0.7058(6) -0.2223(6) 0.4899(4) 0.0241(9) Uani 1 1 d . . .
H14A H 0.8519 -0.1771 0.5043 0.036 Uiso 1 1 calc R . .
H14B H 0.6555 -0.3376 0.5142 0.036 Uiso 1 1 calc R . .
H14C H 0.6736 -0.1432 0.5361 0.036 Uiso 1 1 calc R . .
C15 C 0.5388(6) -0.5440(5) 0.2404(4) 0.0238(9) Uani 1 1 d . . .
H15D H 0.6676 -0.5353 0.2304 0.036 Uiso 1 1 calc R . .
H15A H 0.4305 -0.6130 0.1692 0.036 Uiso 1 1 calc R . .
H15B H 0.5143 -0.6005 0.3099 0.036 Uiso 1 1 calc R . .

loop_
_atom_site_aniso_label
_atom_site_aniso_U_11
_atom_site_aniso_U_22
_atom_site_aniso_U_33
_atom_site_aniso_U_23
_atom_site_aniso_U_13
_atom_site_aniso_U_12
Co1 0.0164(3) 0.0145(3) 0.0178(3) 0.0022(2) 0.0054(2) 0.0063(2)
O1 0.0449(19) 0.0308(17) 0.0198(16) -0.0003(14) 0.0016(14) 0.0214(15)
C1 0.0175(17) 0.0184(18) 0.018(2) 0.0001(15) 0.0061(14) 0.0081(14)
C2 0.0163(17) 0.0211(19) 0.022(2) 0.0034(16) 0.0092(15) 0.0089(15)
C3 0.0191(18) 0.0217(19) 0.023(2) 0.0087(17) 0.0085(15) 0.0057(15)
C4 0.0190(18) 0.0179(18) 0.022(2) 0.0043(16) 0.0083(15) 0.0046(15)
C5 0.0175(17) 0.0163(17) 0.021(2) -0.0021(15) 0.0042(15) 0.0051(14)
C6 0.0223(19) 0.024(2) 0.024(2) 0.0037(17) 0.0076(16) 0.0126(16)
C7 0.0206(18) 0.0180(18) 0.031(2) 0.0053(17) 0.0043(17) 0.0087(15)
C8 0.0163(17) 0.0222(19) 0.017(2) 0.0051(16) 0.0068(14) 0.0061(15)
C9 0.0181(17) 0.0175(18) 0.019(2) 0.0025(15) 0.0065(15) 0.0063(14)
C10 0.0148(16) 0.0193(18) 0.021(2) 0.0023(16) 0.0049(14) 0.0058(14)
C11 0.0163(17) 0.0152(17) 0.023(2) 0.0004(15) 0.0065(15) 0.0069(14)
C12 0.028(2) 0.042(3) 0.022(2) 0.008(2) 0.0119(18) 0.013(2)
C13 0.026(2) 0.019(2) 0.043(3) 0.0038(19) 0.015(2) 0.0088(17)
C14 0.026(2) 0.030(2) 0.015(2) -0.0020(17) 0.0038(16) 0.0118(17)
C15 0.0243(19) 0.0180(18) 0.036(2) -0.0005(17) 0.0168(18) 0.0114(16)

loop_
_geom_bond_atom_site_label_1
_geom_bond_atom_site_label_2
_geom_bond_distance
_geom_bond_site_symmetry_2
_geom_bond_publ_flag
Co1 C10 1.975(4) . ?
Co1 C9 1.971(4) . ?
Co1 C8 1.974(4) . ?
Co1 C11 1.970(4) . ?
Co1 C5 2.051(4) . ?
Co1 C1 2.050(4) . ?
Co1 C4 2.074(4) . ?
Co1 C2 2.075(4) . ?
Co1 C3 2.083(4) . ?
O1 C6 1.222(6) . ?
C1 C2 1.431(6) . ?
C1 C5 1.439(6) . ?
C1 C6 1.470(6) . ?
C2 C3 1.421(6) . ?
C3 C4 1.417(6) . ?
C4 C5 1.415(6) . ?
C6 C7 1.485(6) . ?
C8 C11 1.457(5) . ?
C8 C9 1.446(6) . ?
C8 C12 1.488(6) . ?
C9 C10 1.453(5) . ?
C9 C13 1.487(6) . ?
C10 C11 1.455(6) . ?
C10 C14 1.485(6) . ?
C11 C15 1.481(6) . ?
